data_7705575
loop_
_publ_author_name
'Banerjee, Samya'
'Dutta, Sayan'
'Sarkar, Samir Kumar'
'Graw, Nico'
'Herbst-Irmer, Regine'
'Koley, Debasis'
'Stalke, Dietmar'
'Roesky, Herbert W.'

_publ_section_title
;
 Amidinate based indium(III) monohalides and \b-diketiminate stabilized
 In(II)-In(II) bond: synthesis, crystal structure, and computational
 study.
;
_journal_issue 40
_journal_name_full 'Dalton transactions (Cambridge, England : 2003)'
_journal_page_first 14231
_journal_page_last 14236
_journal_paper_doi 10.1039/d0dt03161e
_journal_volume 49
_journal_year 2020
_chemical_formula_moiety 'C30 H46 I In N4'
_chemical_formula_sum 'C30 H46 I In N4'
_chemical_formula_weight 704.43
_space_group_crystal_system monoclinic
_space_group_IT_number 15
_space_group_name_Hall '-C 2yc'
_space_group_name_H-M_alt 'C 1 2/c 1'
_atom_sites_solution_hydrogens geom
_audit_creation_method SHELXL-2018/3
_audit_update_record
;
2020-09-04 deposited with the CCDC.	2020-10-01 downloaded from the CCDC.
;
_cell_angle_alpha 90
_cell_angle_beta 94.76(2)
_cell_angle_gamma 90
_cell_formula_units_Z 4
_cell_length_a 20.114(3)
_cell_length_b 9.710(2)
_cell_length_c 16.382(2)
_cell_measurement_reflns_used 9024
_cell_measurement_temperature 100(2)
_cell_measurement_theta_max 27.4895
_cell_measurement_theta_min 2.6035
_cell_volume 3188.5(9)
_computing_cell_refinement 'SAINT V8.38A'
_computing_data_collection 'APEX2 v2012.2'
_computing_data_reduction 'SAINT V8.38A'
_computing_molecular_graphics 'XP Version 5.1'
_computing_publication_material 'XP Version 5.1'
_computing_structure_refinement 'SHELXL-2018/3 (Sheldrick, 2018)'
_computing_structure_solution 'SHELXT 2018/2 (Sheldrick, 2018)'
_diffrn_ambient_temperature 100(2)
_diffrn_measured_fraction_theta_full 1.000
_diffrn_measured_fraction_theta_max 1.000
_diffrn_measurement_device_type 'Bruker Smart APEX II Quazar'
_diffrn_measurement_method 'omega scans'
_diffrn_radiation_type MoK\a
_diffrn_radiation_wavelength 0.71073
_diffrn_reflns_av_R_equivalents 0.0240
_diffrn_reflns_av_unetI/netI 0.0097
_diffrn_reflns_Laue_measured_fraction_full 1.000
_diffrn_reflns_Laue_measured_fraction_max 1.000
_diffrn_reflns_limit_h_max 26
_diffrn_reflns_limit_h_min -26
_diffrn_reflns_limit_k_max 12
_diffrn_reflns_limit_k_min -12
_diffrn_reflns_limit_l_max 21
_diffrn_reflns_limit_l_min -21
_diffrn_reflns_number 54423
_diffrn_reflns_point_group_measured_fraction_full 1.000
_diffrn_reflns_point_group_measured_fraction_max 1.000
_diffrn_reflns_theta_full 25.242
_diffrn_reflns_theta_max 28.334
_diffrn_reflns_theta_min 2.032
_diffrn_source 'INCOATEC Microsource'
_exptl_absorpt_coefficient_mu 1.733
_exptl_absorpt_correction_T_max 0.4311
_exptl_absorpt_correction_T_min 0.3831
_exptl_absorpt_correction_type multi-scan
_exptl_absorpt_process_details SADABS-2016/2
_exptl_crystal_colour colourless
_exptl_crystal_density_diffrn 1.467
_exptl_crystal_description block
_exptl_crystal_F_000 1424
_exptl_crystal_size_max 0.347
_exptl_crystal_size_mid 0.228
_exptl_crystal_size_min 0.170
_refine_diff_density_max 0.751
_refine_diff_density_min -0.766
_refine_diff_density_rms 0.049
_refine_ls_extinction_method none
_refine_ls_goodness_of_fit_ref 1.039
_refine_ls_hydrogen_treatment constr
_refine_ls_matrix_type full
_refine_ls_number_parameters 219
_refine_ls_number_reflns 3971
_refine_ls_number_restraints 318
_refine_ls_restrained_S_all 1.086
_refine_ls_R_factor_all 0.0153
_refine_ls_R_factor_gt 0.0146
_refine_ls_shift/su_max 0.001
_refine_ls_shift/su_mean 0.000
_refine_ls_structure_factor_coef Fsqd
_refine_ls_weighting_details 'w=1/[\s^2^(Fo^2^)+(0.0162P)^2^+3.5485P] where P=(Fo^2^+2Fc^2^)/3'
_refine_ls_weighting_scheme calc
_refine_ls_wR_factor_gt 0.0364
_refine_ls_wR_factor_ref 0.0369
_reflns_Friedel_coverage 0.000
_reflns_number_gt 3817
_reflns_number_total 3971
_reflns_threshold_expression 'I > 2\s(I)'
_cod_data_source_file d0dt03161e2.cif
_cod_data_source_block 3
_cod_depositor_comments 'Adding full bibliography for 7705574--7705577.cif.'
_cod_original_sg_symbol_H-M 'C 2/c'
_cod_database_code 7705575
_shelx_shelxl_version_number 2018/3
_shelx_space_group_comment
;
The symmetry employed for this shelxl refinement is uniquely defined
by the following loop, which should always be used as a source of
symmetry information in preference to the above space-group names.
They are only intended as comments.
;
_shelx_estimated_absorpt_t_min 0.585
_shelx_estimated_absorpt_t_max 0.757

loop_
_space_group_symop_operation_xyz
'x, y, z'
'-x, y, -z+1/2'
'x+1/2, y+1/2, z'
'-x+1/2, y+1/2, -z+1/2'
'-x, -y, -z'
'x, -y, z-1/2'
'-x+1/2, -y+1/2, -z'
'x+1/2, -y+1/2, z-1/2'

loop_
_atom_site_label
_atom_site_type_symbol
_atom_site_fract_x
_atom_site_fract_y
_atom_site_fract_z
_atom_site_U_iso_or_equiv
_atom_site_adp_type
_atom_site_occupancy
_atom_site_site_symmetry_order
_atom_site_calc_flag
_atom_site_refinement_flags_posn
_atom_site_refinement_flags_adp
_atom_site_refinement_flags_occupancy
_atom_site_disorder_assembly
_atom_site_disorder_group
I1 I 0.500000 0.39907(2) 0.250000 0.03050(4) Uani 1 2 d DS T P A .
In1 In 0.500000 0.68228(2) 0.250000 0.01670(3) Uani 1 2 d DS T P A .
C1 C 0.61618(6) 0.80342(12) 0.28910(8) 0.0187(2) Uani 1 1 d D . . . .
N1 N 0.5847(2) 0.8069(4) 0.2124(2) 0.0177(7) Uani 0.732(3) 1 d D U P A 1
C8 C 0.5923(2) 0.9104(4) 0.1468(3) 0.0191(7) Uani 0.732(3) 1 d D U P A 1
C9 C 0.66448(9) 0.9399(2) 0.12935(11) 0.0246(4) Uani 0.732(3) 1 d D U P A 1
H9A H 0.688609 0.852792 0.125438 0.037 Uiso 0.732(3) 1 calc R U P A 1
H9B H 0.686091 0.995579 0.173872 0.037 Uiso 0.732(3) 1 calc R U P A 1
H9C H 0.664973 0.990264 0.077564 0.037 Uiso 0.732(3) 1 calc R U P A 1
C10 C 0.55624(9) 0.8501(2) 0.06881(11) 0.0260(4) Uani 0.732(3) 1 d D U P A 1
H10A H 0.559121 0.915001 0.023423 0.039 Uiso 0.732(3) 1 calc R U P A 1
H10B H 0.509280 0.833948 0.077640 0.039 Uiso 0.732(3) 1 calc R U P A 1
H10C H 0.577255 0.762796 0.055468 0.039 Uiso 0.732(3) 1 calc R U P A 1
C11 C 0.55749(10) 1.04530(18) 0.16702(12) 0.0273(4) Uani 0.732(3) 1 d D U P A 1
H11A H 0.559235 1.109688 0.121182 0.041 Uiso 0.732(3) 1 calc R U P A 1
H11B H 0.580149 1.085979 0.216537 0.041 Uiso 0.732(3) 1 calc R U P A 1
H11C H 0.510840 1.026401 0.176247 0.041 Uiso 0.732(3) 1 calc R U P A 1
N1' N 0.5771(5) 0.8304(10) 0.2234(6) 0.0173(18) Uani 0.268(3) 1 d D U P A 2
C8' C 0.5878(5) 0.9330(10) 0.1571(6) 0.0162(16) Uani 0.268(3) 1 d D U P A 2
C9' C 0.6247(3) 1.0659(5) 0.1852(3) 0.0246(10) Uani 0.268(3) 1 d D U P A 2
H9'A H 0.623434 1.131329 0.139595 0.037 Uiso 0.268(3) 1 calc R U P A 2
H9'B H 0.671229 1.044086 0.203193 0.037 Uiso 0.268(3) 1 calc R U P A 2
H9'C H 0.603019 1.106788 0.230829 0.037 Uiso 0.268(3) 1 calc R U P A 2
C10' C 0.6269(3) 0.8606(5) 0.0936(3) 0.0308(12) Uani 0.268(3) 1 d D U P A 2
H10D H 0.603632 0.775909 0.075441 0.046 Uiso 0.268(3) 1 calc R U P A 2
H10E H 0.671652 0.837649 0.118109 0.046 Uiso 0.268(3) 1 calc R U P A 2
H10F H 0.630542 0.921627 0.046576 0.046 Uiso 0.268(3) 1 calc R U P A 2
C11' C 0.5188(2) 0.9735(6) 0.1208(3) 0.0279(11) Uani 0.268(3) 1 d D U P A 2
H11D H 0.522806 1.037988 0.075429 0.042 Uiso 0.268(3) 1 calc R U P A 2
H11E H 0.494326 1.017542 0.162980 0.042 Uiso 0.268(3) 1 calc R U P A 2
H11F H 0.494679 0.891058 0.100388 0.042 Uiso 0.268(3) 1 calc R U P A 2
N2 N 0.58755(5) 0.72057(11) 0.34056(6) 0.01797(19) Uani 1 1 d D . . . .
C2 C 0.67898(6) 0.88245(13) 0.31257(8) 0.0206(2) Uani 1 1 d . . . . .
C3 C 0.74064(6) 0.83324(15) 0.29310(8) 0.0244(3) Uani 1 1 d . . . . .
H3 H 0.743498 0.747940 0.265212 0.029 Uiso 1 1 calc R U . . .
C4 C 0.79827(7) 0.90930(18) 0.31458(9) 0.0340(3) Uani 1 1 d . . . . .
H4 H 0.840380 0.875725 0.301194 0.041 Uiso 1 1 calc R U . . .
C5 C 0.79434(8) 1.03310(17) 0.35520(10) 0.0398(4) Uani 1 1 d . . . . .
H5 H 0.833693 1.084759 0.369527 0.048 Uiso 1 1 calc R U . . .
C6 C 0.73310(9) 1.08219(18) 0.37512(11) 0.0413(4) Uani 1 1 d . . . . .
H6 H 0.730538 1.167173 0.403422 0.050 Uiso 1 1 calc R U . . .
C7 C 0.67520(8) 1.00710(16) 0.35371(10) 0.0328(3) Uani 1 1 d . . . . .
H7 H 0.633197 1.041059 0.367208 0.039 Uiso 1 1 calc R U . . .
C12 C 0.61922(6) 0.65735(13) 0.41686(7) 0.0195(2) Uani 1 1 d D . . . .
C13 C 0.67169(8) 0.55221(15) 0.39618(9) 0.0312(3) Uani 1 1 d D . . . .
H13A H 0.651414 0.484875 0.357099 0.047 Uiso 1 1 calc R U . . .
H13B H 0.689031 0.504740 0.446289 0.047 Uiso 1 1 calc R U . . .
H13C H 0.708303 0.599511 0.371888 0.047 Uiso 1 1 calc R U . . .
C14 C 0.64991(7) 0.76213(15) 0.47890(8) 0.0300(3) Uani 1 1 d D . . . .
H14A H 0.691015 0.799379 0.459396 0.045 Uiso 1 1 calc R U . . .
H14B H 0.660166 0.716802 0.531900 0.045 Uiso 1 1 calc R U . . .
H14C H 0.618184 0.837250 0.485108 0.045 Uiso 1 1 calc R U . . .
C15 C 0.56417(8) 0.5808(2) 0.45747(9) 0.0375(4) Uani 1 1 d D . . . .
H15A H 0.530783 0.646899 0.473369 0.056 Uiso 1 1 calc R U . . .
H15B H 0.583604 0.532346 0.506244 0.056 Uiso 1 1 calc R U . . .
H15C H 0.542882 0.513975 0.418777 0.056 Uiso 1 1 calc R U . . .

loop_
_atom_site_aniso_label
_atom_site_aniso_U_11
_atom_site_aniso_U_22
_atom_site_aniso_U_33
_atom_site_aniso_U_23
_atom_site_aniso_U_13
_atom_site_aniso_U_12
I1 0.02485(6) 0.01627(6) 0.04872(8) 0.000 -0.00688(5) 0.000
In1 0.01177(5) 0.01599(6) 0.02217(6) 0.000 0.00035(4) 0.000
C1 0.0146(5) 0.0178(5) 0.0235(6) 0.0021(4) 0.0000(4) -0.0007(4)
N1 0.0141(11) 0.0188(13) 0.0201(11) 0.0034(9) 0.0004(8) -0.0003(9)
C8 0.0180(11) 0.0167(12) 0.0225(14) 0.0051(9) 0.0018(9) 0.0025(8)
C9 0.0184(8) 0.0295(9) 0.0262(9) 0.0096(7) 0.0035(6) 0.0008(7)
C10 0.0255(9) 0.0309(9) 0.0210(8) 0.0046(7) -0.0013(6) -0.0027(7)
C11 0.0299(9) 0.0233(9) 0.0297(9) 0.0068(7) 0.0069(7) 0.0078(7)
N1' 0.013(3) 0.017(3) 0.022(3) 0.005(3) 0.003(2) -0.001(2)
C8' 0.014(3) 0.020(3) 0.014(3) 0.003(2) 0.001(2) -0.005(2)
C9' 0.029(2) 0.020(2) 0.024(2) 0.0046(17) -0.0023(18) -0.0067(18)
C10' 0.047(3) 0.025(2) 0.022(2) 0.0064(19) 0.013(2) 0.006(2)
C11' 0.021(2) 0.033(3) 0.028(2) 0.014(2) -0.0043(18) -0.0041(19)
N2 0.0143(4) 0.0200(5) 0.0194(5) 0.0023(4) 0.0004(4) -0.0010(4)
C2 0.0183(5) 0.0228(6) 0.0204(5) 0.0045(5) -0.0009(4) -0.0051(4)
C3 0.0193(6) 0.0322(7) 0.0217(6) 0.0070(5) 0.0011(5) -0.0031(5)
C4 0.0181(6) 0.0483(9) 0.0348(8) 0.0197(7) -0.0030(5) -0.0076(6)
C5 0.0336(8) 0.0451(9) 0.0379(8) 0.0170(7) -0.0145(6) -0.0235(7)
C6 0.0516(10) 0.0308(8) 0.0405(9) -0.0012(7) -0.0019(7) -0.0207(7)
C7 0.0324(7) 0.0252(7) 0.0414(8) -0.0023(6) 0.0068(6) -0.0089(6)
C12 0.0179(5) 0.0228(6) 0.0177(5) 0.0028(4) 0.0015(4) -0.0006(4)
C13 0.0374(8) 0.0295(7) 0.0272(7) 0.0067(5) 0.0052(6) 0.0132(6)
C14 0.0360(7) 0.0301(7) 0.0224(6) -0.0011(5) -0.0066(5) -0.0007(6)
C15 0.0293(7) 0.0567(10) 0.0265(7) 0.0139(7) 0.0026(6) -0.0137(7)

loop_
_atom_type_symbol
_atom_type_description
_atom_type_scat_dispersion_real
_atom_type_scat_dispersion_imag
_atom_type_scat_source
C C 0.0033 0.0016 'International Tables Vol C Tables 4.2.6.8 and 6.1.1.4'
H H 0.0000 0.0000 'International Tables Vol C Tables 4.2.6.8 and 6.1.1.4'
N N 0.0061 0.0033 'International Tables Vol C Tables 4.2.6.8 and 6.1.1.4'
In In -0.7276 1.3100 'International Tables Vol C Tables 4.2.6.8 and 6.1.1.4'
I I -0.4742 1.8119 'International Tables Vol C Tables 4.2.6.8 and 6.1.1.4'

loop_
_geom_angle_atom_site_label_1
_geom_angle_atom_site_label_2
_geom_angle_atom_site_label_3
_geom_angle
_geom_angle_site_symmetry_1
_geom_angle_site_symmetry_3
_geom_angle_publ_flag
N1 In1 N1 113.8(2) . 2_655 ?
N1' In1 N2 59.3(3) . . ?
N1' In1 N2 106.9(3) 2_655 . ?
N1 In1 N2 60.86(10) . . ?
N1 In1 N2 107.79(10) 2_655 . ?
N1' In1 N2 106.9(3) . 2_655 ?
N1' In1 N2 59.3(3) 2_655 2_655 ?
N1 In1 N2 107.79(10) . 2_655 ?
N1 In1 N2 60.86(10) 2_655 2_655 ?
N2 In1 N2 160.87(5) . 2_655 ?
N1 In1 C1 111.91(11) . 2_655 ?
N1 In1 C1 30.87(10) 2_655 2_655 ?
N2 In1 C1 135.81(4) . 2_655 ?
N2 In1 C1 30.15(4) 2_655 2_655 ?
N1' In1 C1 29.4(3) . . ?
N1' In1 C1 106.6(3) 2_655 . ?
N1 In1 C1 30.87(10) . . ?
N1 In1 C1 111.91(11) 2_655 . ?
N2 In1 C1 30.15(4) . . ?
N2 In1 C1 135.81(4) 2_655 . ?
C1 In1 C1 127.23(5) 2_655 . ?
N1' In1 I1 131.2(3) . . ?
N1' In1 I1 131.2(3) 2_655 . ?
N1 In1 I1 123.08(10) . . ?
N1 In1 I1 123.08(10) 2_655 . ?
N2 In1 I1 99.57(3) . . ?
N2 In1 I1 99.57(3) 2_655 . ?
C1 In1 I1 116.38(3) 2_655 . ?
C1 In1 I1 116.38(3) . . ?
N1' C1 N2 112.4(4) . . ?
N2 C1 N1 114.02(18) . . ?
N1' C1 C2 123.0(4) . . ?
N2 C1 C2 123.12(11) . . ?
N1 C1 C2 122.83(18) . . ?
N1' C1 In1 55.3(4) . . ?
N2 C1 In1 57.64(6) . . ?
N1 C1 In1 56.82(16) . . ?
C2 C1 In1 175.39(9) . . ?
C1 N1 C8 128.0(3) . . ?
C1 N1 In1 92.30(19) . . ?
C8 N1 In1 134.1(3) . . ?
N1 C8 C9 114.7(3) . . ?
N1 C8 C10 105.9(3) . . ?
C9 C8 C10 107.8(3) . . ?
N1 C8 C11 110.1(3) . . ?
C9 C8 C11 109.7(3) . . ?
C10 C8 C11 108.2(3) . . ?
C1 N1' C8' 128.1(8) . . ?
C1 N1' In1 95.3(5) . . ?
C8' N1' In1 136.6(7) . . ?
N1' C8' C11' 105.9(7) . . ?
N1' C8' C10' 107.5(7) . . ?
C11' C8' C10' 111.0(7) . . ?
N1' C8' C9' 115.7(8) . . ?
C11' C8' C9' 107.7(7) . . ?
C10' C8' C9' 109.1(7) . . ?
C1 N2 C12 127.17(10) . . ?
C1 N2 In1 92.22(7) . . ?
C12 N2 In1 138.35(8) . . ?
C7 C2 C3 119.74(12) . . ?
C7 C2 C1 119.38(12) . . ?
C3 C2 C1 120.88(12) . . ?
C2 C3 C4 119.91(14) . . ?
C5 C4 C3 120.22(15) . . ?
C4 C5 C6 120.09(14) . . ?
C5 C6 C7 120.10(16) . . ?
C2 C7 C6 119.94(15) . . ?
N2 C12 C13 110.20(10) . . ?
N2 C12 C15 106.90(10) . . ?
C13 C12 C15 108.04(12) . . ?
N2 C12 C14 113.86(11) . . ?
C13 C12 C14 110.10(11) . . ?
C15 C12 C14 107.49(11) . . ?

loop_
_geom_bond_atom_site_label_1
_geom_bond_atom_site_label_2
_geom_bond_distance
_geom_bond_site_symmetry_2
_geom_bond_publ_flag
I1 In1 2.7500(6) . ?
In1 N1' 2.186(10) . ?
In1 N1' 2.186(10) 2_655 ?
In1 N1 2.217(4) . ?
In1 N1 2.217(4) 2_655 ?
In1 N2 2.2375(11) . ?
In1 N2 2.2375(11) 2_655 ?
In1 C1 2.6469(12) 2_655 ?
In1 C1 2.6470(12) . ?
C1 N1' 1.305(11) . ?
C1 N2 1.3304(15) . ?
C1 N1 1.359(4) . ?
C1 C2 1.5006(16) . ?
N1 C8 1.489(4) . ?
C8 C9 1.530(4) . ?
C8 C10 1.532(4) . ?
C8 C11 1.534(4) . ?
N1' C8' 1.502(11) . ?
C8' C11' 1.516(10) . ?
C8' C10' 1.526(10) . ?
C8' C9' 1.540(10) . ?
N2 C12 1.4876(15) . ?
C2 C7 1.390(2) . ?
C2 C3 1.3905(18) . ?
C3 C4 1.3948(19) . ?
C4 C5 1.379(3) . ?
C5 C6 1.385(3) . ?
C6 C7 1.394(2) . ?
C12 C13 1.5264(18) . ?
C12 C15 1.5311(18) . ?
C12 C14 1.5313(18) . ?

loop_
_geom_torsion_atom_site_label_1
_geom_torsion_atom_site_label_2
_geom_torsion_atom_site_label_3
_geom_torsion_atom_site_label_4
_geom_torsion
_geom_torsion_site_symmetry_1
_geom_torsion_site_symmetry_2
_geom_torsion_site_symmetry_3
_geom_torsion_site_symmetry_4
_geom_torsion_publ_flag
N2 C1 N1 C8 163.8(3) . . . . ?
C2 C1 N1 C8 -18.2(5) . . . . ?
In1 C1 N1 C8 156.4(4) . . . . ?
N2 C1 N1 In1 7.4(2) . . . . ?
C2 C1 N1 In1 -174.51(10) . . . . ?
C1 N1 C8 C9 50.3(5) . . . . ?
In1 N1 C8 C9 -163.6(3) . . . . ?
C1 N1 C8 C10 169.1(3) . . . . ?
In1 N1 C8 C10 -44.8(4) . . . . ?
C1 N1 C8 C11 -74.0(5) . . . . ?
In1 N1 C8 C11 72.0(4) . . . . ?
N2 C1 N1' C8' 171.3(8) . . . . ?
C2 C1 N1' C8' 4.8(13) . . . . ?
In1 C1 N1' C8' 179.6(13) . . . . ?
N2 C1 N1' In1 -8.3(5) . . . . ?
C2 C1 N1' In1 -174.83(11) . . . . ?
C1 N1' C8' C11' -153.2(9) . . . . ?
In1 N1' C8' C11' 26.2(12) . . . . ?
C1 N1' C8' C10' 88.1(11) . . . . ?
In1 N1' C8' C10' -92.5(11) . . . . ?
C1 N1' C8' C9' -34.0(14) . . . . ?
In1 N1' C8' C9' 145.4(8) . . . . ?
N1' C1 N2 C12 173.4(5) . . . . ?
N1 C1 N2 C12 158.0(2) . . . . ?
C2 C1 N2 C12 -20.03(19) . . . . ?
In1 C1 N2 C12 165.39(13) . . . . ?
N1' C1 N2 In1 8.0(5) . . . . ?
N1 C1 N2 In1 -7.4(2) . . . . ?
C2 C1 N2 In1 174.59(11) . . . . ?
N1' C1 C2 C7 82.4(6) . . . . ?
N2 C1 C2 C7 -82.70(16) . . . . ?
N1 C1 C2 C7 99.4(2) . . . . ?
N1' C1 C2 C3 -97.0(6) . . . . ?
N2 C1 C2 C3 97.86(15) . . . . ?
N1 C1 C2 C3 -80.0(3) . . . . ?
C7 C2 C3 C4 -0.3(2) . . . . ?
C1 C2 C3 C4 179.16(12) . . . . ?
C2 C3 C4 C5 0.1(2) . . . . ?
C3 C4 C5 C6 0.2(2) . . . . ?
C4 C5 C6 C7 -0.4(2) . . . . ?
C3 C2 C7 C6 0.1(2) . . . . ?
C1 C2 C7 C6 -179.35(14) . . . . ?
C5 C6 C7 C2 0.3(2) . . . . ?
C1 N2 C12 C13 -67.32(16) . . . . ?
In1 N2 C12 C13 90.39(14) . . . . ?
C1 N2 C12 C15 175.51(13) . . . . ?
In1 N2 C12 C15 -26.79(17) . . . . ?
C1 N2 C12 C14 56.96(16) . . . . ?
In1 N2 C12 C14 -145.34(10) . . . . ?
